data_1553498
loop_
_publ_author_name
'Naik, Siddhi D.'
'Chandra, Girish'
'Sahu, Pramod K.'
'Kim, Hong-Rae'
'Qu, Shuhao'
'Yoon, Ji-seong'
'Jeong, Lak Shin'

_publ_section_title
;
 Stereo- and regio-selective synthesis of
 3&#x2032;-C-substituted-(N)-methanocarba adenosines as potential
 anticancer agents
;
_journal_issue 11
_journal_name_full 'Organic Chemistry Frontiers'
_journal_page_first 1472
_journal_paper_doi 10.1039/C6QO00358C
_journal_volume 3
_journal_year 2016
_chemical_absolute_configuration unk
_chemical_formula_moiety 'C14 H15 N5 O3, H2 O'
_chemical_formula_sum 'C14 H17 N5 O4'
_chemical_formula_weight 319.32
_chemical_name_systematic 'Triple 3c'
_space_group_crystal_system orthorhombic
_space_group_IT_number 19
_space_group_name_Hall 'P 2ac 2ab'
_space_group_name_H-M_alt 'P 21 21 21'
_atom_sites_solution_hydrogens mixed
_atom_sites_solution_primary direct
_audit_creation_date 2016-04-08
_audit_creation_method
;
Olex2 1.2
(compiled 2016.02.19 svn.r3266 for OlexSys, GUI svn.r5155)
;
_audit_update_record
;
2016-07-12 deposited with the CCDC.
2016-09-05 downloaded from the CCDC.
;
_cell_angle_alpha 90
_cell_angle_beta 90
_cell_angle_gamma 90
_cell_formula_units_Z 8
_cell_length_a 7.51038(10)
_cell_length_b 17.3551(2)
_cell_length_c 23.2172(4)
_cell_measurement_reflns_used 15729
_cell_measurement_temperature 100.0(2)
_cell_measurement_theta_max 76.3580
_cell_measurement_theta_min 4.5560
_cell_volume 3026.21(7)
_computing_cell_refinement 'CrysAlisPro 1.171.38.41r (Rigaku OD, 2015)'
_computing_data_collection 'CrysAlisPro 1.171.38.41r (Rigaku OD, 2015)'
_computing_data_reduction 'CrysAlisPro 1.171.38.41r (Rigaku OD, 2015)'
_computing_molecular_graphics 'Olex2 (Dolomanov et al., 2009)'
_computing_publication_material 'Olex2 (Dolomanov et al., 2009)'
_computing_structure_refinement 'ShelXL (Sheldrick, 2015)'
_computing_structure_solution 'ShelXT (Sheldrick, 2015)'
_diffrn_ambient_environment N~2~
_diffrn_ambient_temperature 100.0(2)
_diffrn_detector 'CCD plate'
_diffrn_detector_area_resol_mean 5.2262
_diffrn_detector_type AtlasS2
_diffrn_measured_fraction_theta_full 0.996
_diffrn_measured_fraction_theta_max 0.992
_diffrn_measurement_details
;
List of Runs (angles in degrees, time in seconds):

  # Type    Start    End  Width  t~exp~   \w     \q     \k     \f   Frames
#--------------------------------------------------------------------------
  1  \w   -116.00 -17.00   1.00    6.05    --  -41.24 -38.00  30.00   99
  2  \w   -116.00 -17.00   1.00    6.05    --  -41.24 -38.00 -60.00   99
  3  \w     23.00  97.00   1.00    6.05    --   41.24-125.00 -90.00   74
  4  \w     23.00  97.00   1.00    6.05    --   41.24-125.00-180.00   74
  5  \w     84.00 178.00   1.00   19.32    --  112.00  30.00  90.00   94
  6  \w     84.00 178.00   1.00   19.32    --  112.00  30.00 150.00   94
  7  \w    100.00 178.00   1.00   19.32    --  112.00 111.00   0.00   78
  8  \w    100.00 178.00   1.00   19.32    --  112.00 111.00 -30.00   78
  9  \w     36.00 145.00   1.00   19.32    --  112.00 -77.00  60.00  109
 10  \w     29.00 109.00   1.00   19.32    --  112.00 -94.00 -30.00   80
 11  \w     29.00 109.00   1.00   19.32    --  112.00 -94.00  30.00   80
 12  \w     29.00 109.00   1.00   19.32    --  112.00 -94.00 -90.00   80
 13  \w     86.00 178.00   1.00   19.32    --  112.00  45.00 -60.00   92
 14  \w     57.00 151.00   1.00   19.32    --  112.00 178.00  90.00   94
 15  \w   -117.00 -53.00   1.00    6.05    --  -41.24 -77.00 150.00   64
 16  \w   -116.00 -17.00   1.00    6.05    --  -41.24 -38.00-180.00   99
;
_diffrn_measurement_device 'four-circle diffractometer'
_diffrn_measurement_device_type 'SuperNova, Dual, Cu at zero, AtlasS2'
_diffrn_measurement_method '\w scans'
_diffrn_orient_matrix_type 'CrysAlisPro convention (1999,Acta A55,543-557)'
_diffrn_orient_matrix_UB_11 0.2006207000
_diffrn_orient_matrix_UB_12 0.0173377000
_diffrn_orient_matrix_UB_13 0.0048446000
_diffrn_orient_matrix_UB_21 0.0207491000
_diffrn_orient_matrix_UB_22 -0.0122176000
_diffrn_orient_matrix_UB_23 -0.0653848000
_diffrn_orient_matrix_UB_31 -0.0371918000
_diffrn_orient_matrix_UB_32 0.0862068000
_diffrn_orient_matrix_UB_33 -0.0102294000
_diffrn_radiation_collimation '0.2 mm sinlge-pinhole'
_diffrn_radiation_monochromator mirror
_diffrn_radiation_probe x-ray
_diffrn_radiation_type CuK\a
_diffrn_radiation_wavelength 1.54184
_diffrn_reflns_av_R_equivalents 0.0270
_diffrn_reflns_av_unetI/netI 0.0236
_diffrn_reflns_Laue_measured_fraction_full 0.996
_diffrn_reflns_Laue_measured_fraction_max 0.992
_diffrn_reflns_limit_h_max 9
_diffrn_reflns_limit_h_min -9
_diffrn_reflns_limit_k_max 21
_diffrn_reflns_limit_k_min -16
_diffrn_reflns_limit_l_max 29
_diffrn_reflns_limit_l_min -27
_diffrn_reflns_number 25009
_diffrn_reflns_point_group_measured_fraction_full 0.997
_diffrn_reflns_point_group_measured_fraction_max 0.989
_diffrn_reflns_theta_full 67.684
_diffrn_reflns_theta_max 76.548
_diffrn_reflns_theta_min 3.808
_diffrn_source 'micro-focus sealed X-ray tube'
_diffrn_source_type 'SuperNova (Cu) X-ray Source'
_exptl_absorpt_coefficient_mu 0.886
_exptl_absorpt_correction_T_max 1.00000
_exptl_absorpt_correction_T_min 0.61947
_exptl_absorpt_correction_type multi-scan
_exptl_absorpt_process_details
;
CrysAlisPro 1.171.38.41r (Rigaku Oxford Diffraction, 2015)
Empirical absorption correction using spherical harmonics,
 implemented in SCALE3 ABSPACK scaling algorithm.
;
_exptl_crystal_colour 'clear light colourless'
_exptl_crystal_colour_lustre clear
_exptl_crystal_colour_modifier light
_exptl_crystal_colour_primary colourless
_exptl_crystal_density_diffrn 1.402
_exptl_crystal_description block
_exptl_crystal_F_000 1344
_exptl_crystal_size_max 0.148
_exptl_crystal_size_mid 0.081
_exptl_crystal_size_min 0.035
_refine_diff_density_max 0.183
_refine_diff_density_min -0.198
_refine_diff_density_rms 0.038
_refine_ls_abs_structure_details
;
 Flack x determined using 2559 quotients [(I+)-(I-)]/[(I+)+(I-)]
 (Parsons, Flack and Wagner, Acta Cryst. B69 (2013) 249-259).
;
_refine_ls_abs_structure_Flack 0.07(5)
_refine_ls_extinction_method none
_refine_ls_goodness_of_fit_ref 1.027
_refine_ls_hydrogen_treatment mixed
_refine_ls_matrix_type full
_refine_ls_number_parameters 445
_refine_ls_number_reflns 6304
_refine_ls_number_restraints 0
_refine_ls_restrained_S_all 1.027
_refine_ls_R_factor_all 0.0280
_refine_ls_R_factor_gt 0.0264
_refine_ls_shift/su_max 0.001
_refine_ls_shift/su_mean 0.000
_refine_ls_structure_factor_coef Fsqd
_refine_ls_weighting_details 'w=1/[\s^2^(Fo^2^)+(0.0408P)^2^+0.3928P] where P=(Fo^2^+2Fc^2^)/3'
_refine_ls_weighting_scheme calc
_refine_ls_wR_factor_gt 0.0670
_refine_ls_wR_factor_ref 0.0680
_reflns_Friedel_coverage 0.759
_reflns_Friedel_fraction_full 1.000
_reflns_Friedel_fraction_max 0.985
_reflns_number_gt 6059
_reflns_number_total 6304
_reflns_threshold_expression 'I > 2\s(I)'
_cod_data_source_file c6qo00358c2.cif
_cod_data_source_block exp_258
_cod_database_code 1553498
_chemical_oxdiff_formula C14H15N5O3
_shelx_space_group_comment
;
The symmetry employed for this shelxl refinement is uniquely defined
by the following loop, which should always be used as a source of
symmetry information in preference to the above space-group names.
They are only intended as comments.
;
_reflns_odcompleteness_completeness 99.89
_reflns_odcompleteness_iscentric 1
_reflns_odcompleteness_theta 74.33
_olex2_refinement_description
;
1. Fixed Uiso
 At 1.2 times of:
  All C(H) groups, All C(H,H) groups, All N(H) groups, All N(H,H) groups
 At 1.5 times of:
  All O(H) groups
2.a Free rotating group:
 O006(H00A), O008(H00C)
2.b Ternary CH refined with riding coordinates:
 C1'(H1'), C2'(H2'A), C6'(H6'), C1'A(H1'A), C2'A(H2'C), C6'A(H6'A)
2.c Secondary CH2 refined with riding coordinates:
 C5'(H5'A,H5'B), C7'(H7'A,H7'B), C5'A(H5'D,H5'E), C7'A(H7'C,H7'D)
2.d Aromatic/amide H refined with riding coordinates:
 C2(H2), C8(H8), C2A(H2A), C8A(H8A)
2.e X=CH2 refined with riding coordinates:
 N6A(H6AA,H6AB)
2.f Idealised tetrahedral OH refined as rotating group:
 O2'(H2'), O3'(H3'), O5'(H5'), O2'A(H2'B), O5'A(H5'C)
2.g :
 C3"'(H3"'), C1(H1)
;
_shelx_shelxl_version_number 2014/7
_olex2_date_sample_data_collection 2016-04-07
_olex2_submission_special_instructions 'No special instructions were received'
_oxdiff_exptl_absorpt_empirical_details
;
Empirical correction (ABSPACK) includes:
- Absorption correction using spherical harmonics
- Frame scaling
;
_oxdiff_exptl_absorpt_empirical_full_max 1.486
_oxdiff_exptl_absorpt_empirical_full_min 0.764

loop_
_space_group_symop_operation_xyz
'x, y, z'
'-x+1/2, -y, z+1/2'
'-x, y+1/2, -z+1/2'
'x+1/2, -y+1/2, -z'

loop_
_atom_site_label
_atom_site_type_symbol
_atom_site_fract_x
_atom_site_fract_y
_atom_site_fract_z
_atom_site_U_iso_or_equiv
_atom_site_adp_type
_atom_site_occupancy
_atom_site_site_symmetry_order
_atom_site_calc_flag
_atom_site_refinement_flags_posn
O2' O 0.35600(15) 0.55017(7) 0.82856(5) 0.0151(2) Uani 1 1 d .
H2' H 0.3667 0.5216 0.8006 0.023 Uiso 1 1 calc GR
O3' O 0.60850(16) 0.46803(7) 0.88494(5) 0.0154(2) Uani 1 1 d .
H3' H 0.5067 0.4584 0.8955 0.023 Uiso 1 1 calc GR
O5' O 0.83383(17) 0.64141(7) 0.99670(5) 0.0195(3) Uani 1 1 d .
H5' H 0.9272 0.6265 1.0112 0.029 Uiso 1 1 calc GR
N1 N 0.69765(19) 0.81638(8) 0.68534(6) 0.0172(3) Uani 1 1 d .
N3 N 0.5025(2) 0.73939(8) 0.74409(6) 0.0162(3) Uani 1 1 d .
N6 N 0.9607(2) 0.87048(9) 0.71855(7) 0.0198(3) Uani 1 1 d .
H6A H 1.047(3) 0.8746(14) 0.7461(11) 0.024 Uiso 1 1 d R
H6B H 0.976(4) 0.8896(15) 0.6835(12) 0.032(7) Uiso 1 1 d .
N7 N 0.8683(2) 0.79319(8) 0.83456(6) 0.0171(3) Uani 1 1 d .
N9 N 0.61428(19) 0.72531(8) 0.84187(6) 0.0148(3) Uani 1 1 d .
C1' C 0.4789(2) 0.67103(9) 0.86310(7) 0.0140(3) Uani 1 1 d .
H1' H 0.3596 0.6885 0.8520 0.017 Uiso 1 1 calc R
C2 C 0.5517(2) 0.77406(10) 0.69524(8) 0.0177(3) Uani 1 1 d .
H2 H 0.4748 0.7681 0.6642 0.021 Uiso 1 1 calc R
C2' C 0.5165(2) 0.59028(9) 0.83768(7) 0.0132(3) Uani 1 1 d .
H2'A H 0.5825 0.5950 0.8014 0.016 Uiso 1 1 calc R
C3" C 0.8222(2) 0.56242(10) 0.86859(7) 0.0171(3) Uani 1 1 d .
C3"' C 0.9680(2) 0.57452(11) 0.85075(8) 0.0231(4) Uani 1 1 d .
H3"' H 1.0820 0.5840 0.8368 0.028 Uiso 1 1 calc R
C3' C 0.6348(2) 0.54919(9) 0.88445(7) 0.0141(3) Uani 1 1 d .
C4 C 0.6223(2) 0.75156(9) 0.78635(7) 0.0143(3) Uani 1 1 d .
C4' C 0.5877(2) 0.58764(9) 0.94154(7) 0.0155(3) Uani 1 1 d .
C5 C 0.7785(2) 0.79371(9) 0.78226(7) 0.0148(3) Uani 1 1 d .
C5' C 0.7121(3) 0.57789(10) 0.99199(7) 0.0200(3) Uani 1 1 d .
H5'A H 0.6430 0.5739 1.0272 0.024 Uiso 1 1 calc R
H5'B H 0.7789 0.5304 0.9874 0.024 Uiso 1 1 calc R
C6 C 0.8155(2) 0.82780(9) 0.72851(7) 0.0155(3) Uani 1 1 d .
C6' C 0.4907(2) 0.66223(9) 0.92779(7) 0.0160(3) Uani 1 1 d .
H6' H 0.5113 0.7078 0.9518 0.019 Uiso 1 1 calc R
C7' C 0.3893(2) 0.59492(10) 0.95210(7) 0.0175(3) Uani 1 1 d .
H7'A H 0.3097 0.5673 0.9265 0.021 Uiso 1 1 calc R
H7'B H 0.3490 0.5984 0.9917 0.021 Uiso 1 1 calc R
C8 C 0.7662(2) 0.75125(9) 0.86831(7) 0.0168(3) Uani 1 1 d .
H8 H 0.7944 0.7403 0.9064 0.020 Uiso 1 1 calc R
O2'A O 0.17428(16) 0.66495(7) 0.73153(5) 0.0163(2) Uani 1 1 d .
H2'B H 0.2564 0.6918 0.7433 0.024 Uiso 1 1 calc GR
O3'A O 0.12864(18) 0.74479(7) 0.63692(6) 0.0196(3) Uani 1 1 d .
H3'A H 0.096(4) 0.7478(16) 0.6708(13) 0.038(7) Uiso 1 1 d .
O5'A O 0.00199(18) 0.56928(8) 0.51533(5) 0.0216(3) Uani 1 1 d .
H5'C H 0.0648 0.5922 0.4920 0.032 Uiso 1 1 calc GR
N1A N 0.7270(2) 0.39144(8) 0.70893(6) 0.0172(3) Uani 1 1 d .
N3A N 0.47151(19) 0.46789(8) 0.73383(6) 0.0163(3) Uani 1 1 d .
N6A N 0.7739(2) 0.33681(8) 0.61971(6) 0.0174(3) Uani 1 1 d .
H6AA H 0.8694 0.3160 0.6330 0.021 Uiso 1 1 calc R
H6AB H 0.7433 0.3291 0.5845 0.021 Uiso 1 1 calc R
N7A N 0.42489(19) 0.42284(8) 0.58411(6) 0.0162(3) Uani 1 1 d .
N9A N 0.27621(19) 0.48931(8) 0.65211(6) 0.0144(3) Uani 1 1 d .
C1 C 0.4009(3) 0.65570(12) 0.54341(8) 0.0242(4) Uani 1 1 d .
H1 H 0.4880 0.6526 0.5150 0.029 Uiso 1 1 calc R
C1'A C 0.1500(2) 0.54199(9) 0.68055(7) 0.0141(3) Uani 1 1 d .
H1'A H 0.1240 0.5241 0.7197 0.017 Uiso 1 1 calc R
C2'A C 0.2300(2) 0.62415(9) 0.68221(7) 0.0143(3) Uani 1 1 d .
H2'C H 0.3603 0.6215 0.6810 0.017 Uiso 1 1 calc R
C2A C 0.6259(2) 0.43261(10) 0.74487(7) 0.0176(3) Uani 1 1 d .
H2A H 0.6683 0.4373 0.7823 0.021 Uiso 1 1 calc R
C3"A C 0.2893(2) 0.65963(10) 0.57976(8) 0.0180(3) Uani 1 1 d .
C3'A C 0.1569(2) 0.66461(9) 0.62608(7) 0.0154(3) Uani 1 1 d .
C4'A C -0.0157(2) 0.62198(9) 0.61138(7) 0.0159(3) Uani 1 1 d .
C4A C 0.4236(2) 0.45898(9) 0.67847(7) 0.0140(3) Uani 1 1 d .
C5'A C -0.0874(2) 0.62348(11) 0.55076(8) 0.0210(4) Uani 1 1 d .
H5'D H -0.2137 0.6118 0.5514 0.025 Uiso 1 1 calc R
H5'E H -0.0727 0.6747 0.5348 0.025 Uiso 1 1 calc R
C5A C 0.5136(2) 0.41767(9) 0.63644(7) 0.0147(3) Uani 1 1 d .
C6'A C -0.0197(2) 0.54804(10) 0.64596(7) 0.0163(3) Uani 1 1 d .
H6'A H -0.0703 0.5015 0.6286 0.020 Uiso 1 1 calc R
C6A C 0.6733(2) 0.38098(9) 0.65370(7) 0.0148(3) Uani 1 1 d .
C7'A C -0.1418(2) 0.61380(10) 0.66184(8) 0.0185(3) Uani 1 1 d .
H7'C H -0.1149 0.6425 0.6966 0.022 Uiso 1 1 calc R
H7'D H -0.2676 0.6081 0.6535 0.022 Uiso 1 1 calc R
C8A C 0.2860(2) 0.46682(9) 0.59548(7) 0.0164(3) Uani 1 1 d .
H8A H 0.2029 0.4812 0.5678 0.020 Uiso 1 1 calc R
O006 O 0.29047(18) 0.39744(8) 0.91927(6) 0.0212(3) Uani 1 1 d .
H00A H 0.1799 0.4034 0.9253 0.032 Uiso 1 1 d G
H00B H 0.287(4) 0.3706(17) 0.8865(13) 0.041(8) Uiso 1 1 d .
O008 O 0.91001(19) 0.38255(8) 0.92240(7) 0.0272(3) Uani 1 1 d .
H00C H 0.8175 0.4088 0.9144 0.041 Uiso 1 1 d G
H00D H 0.894(4) 0.3372(18) 0.9081(13) 0.041(8) Uiso 1 1 d .

loop_
_atom_site_aniso_label
_atom_site_aniso_U_11
_atom_site_aniso_U_22
_atom_site_aniso_U_33
_atom_site_aniso_U_23
_atom_site_aniso_U_13
_atom_site_aniso_U_12
O2' 0.0114(5) 0.0177(5) 0.0163(6) -0.0033(4) 0.0003(4) -0.0014(4)
O3' 0.0139(5) 0.0145(5) 0.0178(6) 0.0004(4) 0.0016(4) 0.0000(4)
O5' 0.0189(6) 0.0208(6) 0.0189(6) 0.0008(5) -0.0044(5) -0.0032(5)
N1 0.0178(7) 0.0180(7) 0.0158(7) 0.0017(5) -0.0010(5) -0.0014(5)
N3 0.0157(6) 0.0174(6) 0.0155(7) 0.0006(5) -0.0016(5) -0.0013(6)
N6 0.0195(7) 0.0248(7) 0.0151(7) 0.0040(6) -0.0003(6) -0.0068(6)
N7 0.0187(7) 0.0184(6) 0.0141(6) 0.0007(5) -0.0006(6) -0.0031(5)
N9 0.0158(6) 0.0152(6) 0.0133(6) 0.0015(5) 0.0002(5) -0.0017(5)
C1' 0.0136(7) 0.0140(7) 0.0146(7) 0.0001(6) 0.0022(6) -0.0009(6)
C2 0.0173(8) 0.0188(8) 0.0168(8) -0.0002(6) -0.0029(6) -0.0007(6)
C2' 0.0109(7) 0.0159(7) 0.0129(7) -0.0002(6) 0.0008(6) -0.0010(6)
C3" 0.0165(8) 0.0191(8) 0.0157(8) -0.0001(6) -0.0025(6) 0.0012(6)
C3"' 0.0142(8) 0.0292(9) 0.0260(9) -0.0024(7) 0.0014(7) -0.0013(7)
C3' 0.0138(7) 0.0145(7) 0.0142(7) 0.0016(6) 0.0004(6) -0.0009(6)
C4 0.0156(7) 0.0131(7) 0.0143(7) 0.0002(6) -0.0002(6) 0.0002(6)
C4' 0.0173(8) 0.0160(7) 0.0133(7) 0.0001(6) 0.0011(6) -0.0017(6)
C5 0.0152(7) 0.0147(7) 0.0145(7) -0.0010(6) -0.0004(6) -0.0001(6)
C5' 0.0255(9) 0.0204(8) 0.0141(8) 0.0021(6) -0.0034(7) -0.0054(7)
C6 0.0159(7) 0.0141(7) 0.0166(8) -0.0001(6) 0.0004(6) 0.0003(6)
C6' 0.0180(8) 0.0157(7) 0.0143(7) -0.0010(6) 0.0030(6) -0.0009(6)
C7' 0.0197(8) 0.0191(8) 0.0136(7) 0.0006(6) 0.0044(6) -0.0008(6)
C8 0.0178(8) 0.0183(8) 0.0144(8) -0.0001(6) 0.0001(6) -0.0018(6)
O2'A 0.0164(5) 0.0179(6) 0.0147(5) -0.0040(4) -0.0003(4) -0.0003(5)
O3'A 0.0263(6) 0.0132(6) 0.0193(6) -0.0002(5) 0.0006(5) 0.0027(5)
O5'A 0.0250(6) 0.0232(6) 0.0165(6) -0.0014(5) 0.0012(5) -0.0043(5)
N1A 0.0175(7) 0.0195(7) 0.0147(7) 0.0002(6) -0.0007(5) 0.0025(6)
N3A 0.0166(7) 0.0188(7) 0.0136(6) -0.0009(5) -0.0010(5) 0.0016(5)
N6A 0.0171(6) 0.0202(7) 0.0150(7) -0.0015(5) -0.0005(5) 0.0047(6)
N7A 0.0184(7) 0.0159(6) 0.0142(6) -0.0008(5) -0.0011(5) 0.0011(5)
N9A 0.0151(6) 0.0136(6) 0.0144(6) -0.0007(5) -0.0005(5) 0.0012(5)
C1 0.0199(8) 0.0322(10) 0.0205(9) 0.0002(7) 0.0012(7) -0.0018(8)
C1'A 0.0136(7) 0.0145(7) 0.0142(7) -0.0006(6) 0.0016(6) 0.0009(6)
C2'A 0.0137(7) 0.0158(7) 0.0135(7) -0.0009(6) -0.0001(6) 0.0002(6)
C2A 0.0196(8) 0.0198(8) 0.0134(7) -0.0002(6) -0.0012(6) 0.0023(7)
C3"A 0.0177(8) 0.0187(8) 0.0177(8) 0.0017(6) -0.0023(7) -0.0014(6)
C3'A 0.0157(7) 0.0143(7) 0.0161(7) 0.0002(6) -0.0002(6) 0.0011(6)
C4'A 0.0136(7) 0.0171(8) 0.0171(8) -0.0005(6) -0.0001(6) 0.0023(6)
C4A 0.0142(7) 0.0134(7) 0.0144(7) 0.0004(6) 0.0006(6) -0.0008(6)
C5'A 0.0185(8) 0.0242(8) 0.0203(8) -0.0012(7) -0.0057(7) 0.0025(7)
C5A 0.0159(7) 0.0142(7) 0.0140(7) -0.0004(6) 0.0011(6) -0.0002(6)
C6'A 0.0138(7) 0.0175(7) 0.0176(8) -0.0010(6) 0.0001(6) -0.0018(6)
C6A 0.0173(7) 0.0129(7) 0.0143(7) 0.0007(6) 0.0006(6) -0.0010(6)
C7'A 0.0124(7) 0.0222(8) 0.0209(8) -0.0007(7) 0.0007(6) 0.0008(6)
C8A 0.0175(7) 0.0157(7) 0.0160(8) -0.0010(6) -0.0020(6) 0.0000(6)
O006 0.0213(6) 0.0248(6) 0.0175(6) -0.0051(5) -0.0003(5) -0.0035(5)
O008 0.0230(7) 0.0198(6) 0.0389(8) -0.0088(6) -0.0118(6) 0.0049(5)

loop_
_atom_type_symbol
_atom_type_description
_atom_type_scat_dispersion_real
_atom_type_scat_dispersion_imag
_atom_type_scat_source
C C 0.0181 0.0091 'International Tables Vol C Tables 4.2.6.8 and 6.1.1.4'
H H 0.0000 0.0000 'International Tables Vol C Tables 4.2.6.8 and 6.1.1.4'
N N 0.0311 0.0180 'International Tables Vol C Tables 4.2.6.8 and 6.1.1.4'
O O 0.0492 0.0322 'International Tables Vol C Tables 4.2.6.8 and 6.1.1.4'

loop_
_geom_angle_atom_site_label_1
_geom_angle_atom_site_label_2
_geom_angle_atom_site_label_3
_geom_angle
C2' O2' H2' 109.5
C3' O3' H3' 109.5
C5' O5' H5' 109.5
C2 N1 C6 119.27(15)
C2 N3 C4 111.28(14)
H6A N6 H6B 122(2)
C6 N6 H6A 120.0(15)
C6 N6 H6B 118.0(17)
C8 N7 C5 103.95(14)
C4 N9 C1' 123.99(14)
C4 N9 C8 106.01(14)
C8 N9 C1' 129.44(14)
N9 C1' H1' 110.3
N9 C1' C2' 109.04(13)
N9 C1' C6' 110.89(13)
C2' C1' H1' 110.3
C6' C1' H1' 110.3
C6' C1' C2' 106.06(13)
N1 C2 H2 115.9
N3 C2 N1 128.23(16)
N3 C2 H2 115.9
O2' C2' C1' 110.43(13)
O2' C2' H2'A 110.2
O2' C2' C3' 111.30(13)
C1' C2' H2'A 110.2
C1' C2' C3' 104.50(12)
C3' C2' H2'A 110.2
C3"' C3" C3' 173.91(18)
C3" C3"' H3"' 180.0
O3' C3' C2' 112.06(13)
O3' C3' C3" 106.81(14)
O3' C3' C4' 113.20(13)
C3" C3' C2' 107.24(13)
C3" C3' C4' 111.76(14)
C4' C3' C2' 105.68(13)
N3 C4 N9 127.17(15)
N3 C4 C5 126.73(16)
N9 C4 C5 106.10(14)
C5' C4' C3' 118.84(15)
C5' C4' C6' 123.77(14)
C5' C4' C7' 119.51(15)
C6' C4' C3' 107.54(13)
C7' C4' C3' 113.90(14)
C7' C4' C6' 59.44(11)
N7 C5 C6 132.97(15)
C4 C5 N7 110.35(14)
C4 C5 C6 116.67(15)
O5' C5' C4' 111.55(14)
O5' C5' H5'A 109.3
O5' C5' H5'B 109.3
C4' C5' H5'A 109.3
C4' C5' H5'B 109.3
H5'A C5' H5'B 108.0
N1 C6 C5 117.82(15)
N6 C6 N1 119.10(15)
N6 C6 C5 123.09(16)
C1' C6' C4' 108.84(13)
C1' C6' H6' 119.5
C4' C6' H6' 119.5
C7' C6' C1' 114.91(14)
C7' C6' C4' 60.16(11)
C7' C6' H6' 119.5
C4' C7' H7'A 117.7
C4' C7' H7'B 117.7
C6' C7' C4' 60.40(11)
C6' C7' H7'A 117.7
C6' C7' H7'B 117.7
H7'A C7' H7'B 114.9
N7 C8 N9 113.57(15)
N7 C8 H8 123.2
N9 C8 H8 123.2
C2'A O2'A H2'B 109.5
C3'A O3'A H3'A 105.9(19)
C5'A O5'A H5'C 109.5
C2A N1A C6A 119.55(15)
C2A N3A C4A 111.31(15)
H6AA N6A H6AB 120.0
C6A N6A H6AA 120.0
C6A N6A H6AB 120.0
C8A N7A C5A 103.97(14)
C4A N9A C1'A 123.92(14)
C4A N9A C8A 105.96(14)
C8A N9A C1'A 129.79(14)
C3"A C1 H1 180.0
N9A C1'A H1'A 110.3
N9A C1'A C2'A 109.45(13)
N9A C1'A C6'A 110.36(13)
C2'A C1'A H1'A 110.3
C6'A C1'A H1'A 110.3
C6'A C1'A C2'A 106.07(13)
O2'A C2'A C1'A 111.57(13)
O2'A C2'A H2'C 110.1
O2'A C2'A C3'A 110.11(13)
C1'A C2'A H2'C 110.1
C1'A C2'A C3'A 104.74(13)
C3'A C2'A H2'C 110.1
N1A C2A N3A 128.23(16)
N1A C2A H2A 115.9
N3A C2A H2A 115.9
C1 C3"A C3'A 177.96(18)
O3'A C3'A C2'A 109.83(13)
O3'A C3'A C3"A 106.68(14)
O3'A C3'A C4'A 112.56(13)
C3"A C3'A C2'A 110.07(14)
C3"A C3'A C4'A 112.45(14)
C4'A C3'A C2'A 105.26(13)
C5'A C4'A C3'A 120.16(15)
C5'A C4'A C6'A 120.18(15)
C5'A C4'A C7'A 120.06(15)
C6'A C4'A C3'A 107.96(13)
C7'A C4'A C3'A 113.74(14)
C7'A C4'A C6'A 59.82(11)
N3A C4A N9A 126.85(15)
N3A C4A C5A 126.98(15)
N9A C4A C5A 106.16(14)
O5'A C5'A C4'A 111.16(14)
O5'A C5'A H5'D 109.4
O5'A C5'A H5'E 109.4
C4'A C5'A H5'D 109.4
C4'A C5'A H5'E 109.4
H5'D C5'A H5'E 108.0
N7A C5A C6A 133.09(15)
C4A C5A N7A 110.37(14)
C4A C5A C6A 116.53(15)
C1'A C6'A C4'A 108.91(13)
C1'A C6'A H6'A 119.3
C4'A C6'A H6'A 119.3
C7'A C6'A C1'A 115.79(14)
C7'A C6'A C4'A 60.06(11)
C7'A C6'A H6'A 119.3
N1A C6A C5A 117.34(15)
N6A C6A N1A 117.86(15)
N6A C6A C5A 124.80(15)
C4'A C7'A H7'C 117.8
C4'A C7'A H7'D 117.8
C6'A C7'A C4'A 60.12(11)
C6'A C7'A H7'C 117.8
C6'A C7'A H7'D 117.8
H7'C C7'A H7'D 114.9
N7A C8A N9A 113.50(15)
N7A C8A H8A 123.3
N9A C8A H8A 123.3
H00A O006 H00B 99.9
H00C O008 H00D 106.7

loop_
_geom_bond_atom_site_label_1
_geom_bond_atom_site_label_2
_geom_bond_distance
O2' H2' 0.8200
O2' C2' 1.4079(19)
O3' H3' 0.8200
O3' C3' 1.4225(19)
O5' H5' 0.8200
O5' C5' 1.436(2)
N1 C2 1.340(2)
N1 C6 1.352(2)
N3 C2 1.336(2)
N3 C4 1.348(2)
N6 H6A 0.91(3)
N6 H6B 0.89(3)
N6 C6 1.339(2)
N7 C5 1.389(2)
N7 C8 1.316(2)
N9 C1' 1.471(2)
N9 C4 1.369(2)
N9 C8 1.372(2)
C1' H1' 0.9800
C1' C2' 1.547(2)
C1' C6' 1.512(2)
C2 H2 0.9300
C2' H2'A 0.9800
C2' C3' 1.574(2)
C3" C3"' 1.189(3)
C3" C3' 1.473(2)
C3"' H3"' 0.9300
C3' C4' 1.525(2)
C4 C5 1.386(2)
C4' C5' 1.508(2)
C4' C6' 1.519(2)
C4' C7' 1.516(2)
C5 C6 1.409(2)
C5' H5'A 0.9700
C5' H5'B 0.9700
C6' H6' 0.9800
C6' C7' 1.505(2)
C7' H7'A 0.9700
C7' H7'B 0.9700
C8 H8 0.9300
O2'A H2'B 0.8200
O2'A C2'A 1.4098(19)
O3'A H3'A 0.83(3)
O3'A C3'A 1.430(2)
O5'A H5'C 0.8200
O5'A C5'A 1.419(2)
N1A C2A 1.335(2)
N1A C6A 1.356(2)
N3A C2A 1.336(2)
N3A C4A 1.344(2)
N6A H6AA 0.8600
N6A H6AB 0.8600
N6A C6A 1.335(2)
N7A C5A 1.389(2)
N7A C8A 1.319(2)
N9A C1'A 1.473(2)
N9A C4A 1.370(2)
N9A C8A 1.373(2)
C1 H1 0.9300
C1 C3"A 1.192(3)
C1'A H1'A 0.9800
C1'A C2'A 1.548(2)
C1'A C6'A 1.510(2)
C2'A H2'C 0.9800
C2'A C3'A 1.579(2)
C2A H2A 0.9300
C3"A C3'A 1.467(2)
C3'A C4'A 1.531(2)
C4'A C5'A 1.507(2)
C4'A C6'A 1.514(2)
C4'A C7'A 1.513(2)
C4A C5A 1.387(2)
C5'A H5'D 0.9700
C5'A H5'E 0.9700
C5A C6A 1.416(2)
C6'A H6'A 0.9800
C6'A C7'A 1.509(2)
C7'A H7'C 0.9700
C7'A H7'D 0.9700
C8A H8A 0.9300
O006 H00A 0.8483
O006 H00B 0.89(3)
O008 H00C 0.8508
O008 H00D 0.86(3)

loop_
_geom_torsion_atom_site_label_1
_geom_torsion_atom_site_label_2
_geom_torsion_atom_site_label_3
_geom_torsion_atom_site_label_4
_geom_torsion
O2' C2' C3' O3' 30.52(18)
O2' C2' C3' C3" 147.43(13)
O2' C2' C3' C4' -93.21(15)
O3' C3' C4' C5' 74.05(19)
O3' C3' C4' C6' -138.87(14)
O3' C3' C4' C7' -75.17(18)
N3 C4 C5 N7 -179.68(15)
N3 C4 C5 C6 0.5(3)
N7 C5 C6 N1 179.65(17)
N7 C5 C6 N6 -0.3(3)
N9 C1' C2' O2' -147.14(13)
N9 C1' C2' C3' 93.08(14)
N9 C1' C6' C4' -101.05(15)
N9 C1' C6' C7' -166.13(14)
N9 C4 C5 N7 0.60(18)
N9 C4 C5 C6 -179.26(14)
C1' N9 C4 N3 7.1(3)
C1' N9 C4 C5 -173.20(14)
C1' N9 C8 N7 172.85(15)
C1' C2' C3' O3' 149.72(13)
C1' C2' C3' C3" -93.38(15)
C1' C2' C3' C4' 25.99(16)
C1' C6' C7' C4' 98.28(16)
C2 N1 C6 N6 -179.62(16)
C2 N1 C6 C5 0.4(2)
C2 N3 C4 N9 179.46(16)
C2 N3 C4 C5 -0.2(2)
C2' C1' C6' C4' 17.20(17)
C2' C1' C6' C7' -47.89(18)
C2' C3' C4' C5' -162.94(14)
C2' C3' C4' C6' -15.86(17)
C2' C3' C4' C7' 47.84(17)
C3" C3' C4' C5' -46.6(2)
C3" C3' C4' C6' 100.47(16)
C3" C3' C4' C7' 164.17(14)
C3' C4' C5' O5' 95.42(18)
C3' C4' C6' C1' -0.63(18)
C3' C4' C6' C7' 107.87(15)
C3' C4' C7' C6' -96.96(15)
C4 N3 C2 N1 0.0(3)
C4 N9 C1' C2' 71.55(19)
C4 N9 C1' C6' -172.03(14)
C4 N9 C8 N7 1.35(19)
C4 C5 C6 N1 -0.5(2)
C4 C5 C6 N6 179.49(16)
C5 N7 C8 N9 -0.96(19)
C5' C4' C6' C1' 144.43(16)
C5' C4' C6' C7' -107.07(18)
C5' C4' C7' C6' 114.04(17)
C6 N1 C2 N3 -0.2(3)
C6' C1' C2' O2' 93.40(15)
C6' C1' C2' C3' -26.39(16)
C6' C4' C5' O5' -46.0(2)
C7' C4' C5' O5' -117.10(17)
C7' C4' C6' C1' -108.50(15)
C8 N7 C5 C4 0.20(19)
C8 N7 C5 C6 -179.98(18)
C8 N9 C1' C2' -98.59(19)
C8 N9 C1' C6' 17.8(2)
C8 N9 C4 N3 179.16(16)
C8 N9 C4 C5 -1.12(17)
O2'A C2'A C3'A O3'A 26.21(18)
O2'A C2'A C3'A C3"A 143.38(14)
O2'A C2'A C3'A C4'A -95.20(15)
O3'A C3'A C4'A C5'A 82.93(19)
O3'A C3'A C4'A C6'A -133.99(14)
O3'A C3'A C4'A C7'A -69.76(18)
N3A C4A C5A N7A -178.92(16)
N3A C4A C5A C6A -0.1(3)
N7A C5A C6A N1A 176.44(17)
N7A C5A C6A N6A -3.8(3)
N9A C1'A C2'A O2'A -148.07(13)
N9A C1'A C2'A C3'A 92.83(15)
N9A C1'A C6'A C4'A -100.56(15)
N9A C1'A C6'A C7'A -165.70(14)
N9A C4A C5A N7A 0.75(18)
N9A C4A C5A C6A 179.62(14)
C1'A N9A C4A N3A 4.1(3)
C1'A N9A C4A C5A -175.53(14)
C1'A N9A C8A N7A 175.42(15)
C1'A C2'A C3'A O3'A 146.30(13)
C1'A C2'A C3'A C3"A -96.53(15)
C1'A C2'A C3'A C4'A 24.88(16)
C1'A C6'A C7'A C4'A 97.87(15)
C2'A C1'A C6'A C4'A 17.89(17)
C2'A C1'A C6'A C7'A -47.25(18)
C2'A C3'A C4'A C5'A -157.46(14)
C2'A C3'A C4'A C6'A -14.37(17)
C2'A C3'A C4'A C7'A 49.85(17)
C2A N1A C6A N6A -177.23(16)
C2A N1A C6A C5A 2.5(2)
C2A N3A C4A N9A -177.94(16)
C2A N3A C4A C5A 1.7(2)
C3"A C3'A C4'A C5'A -37.6(2)
C3"A C3'A C4'A C6'A 105.48(16)
C3"A C3'A C4'A C7'A 169.71(14)
C3'A C4'A C5'A O5'A 80.55(19)
C3'A C4'A C6'A C1'A -1.96(18)
C3'A C4'A C6'A C7'A 107.52(15)
C3'A C4'A C7'A C6'A -97.69(15)
C4A N3A C2A N1A -1.2(3)
C4A N9A C1'A C2'A 78.46(18)
C4A N9A C1'A C6'A -165.17(14)
C4A N9A C8A N7A 1.85(19)
C4A C5A C6A N1A -2.1(2)
C4A C5A C6A N6A 177.64(16)
C5'A C4'A C6'A C1'A 141.11(15)
C5'A C4'A C6'A C7'A -109.40(17)
C5'A C4'A C7'A C6'A 109.59(17)
C5A N7A C8A N9A -1.35(19)
C6'A C1'A C2'A O2'A 92.88(15)
C6'A C1'A C2'A C3'A -26.22(16)
C6'A C4'A C5'A O5'A -58.1(2)
C6A N1A C2A N3A -0.8(3)
C7'A C4'A C5'A O5'A -128.48(16)
C7'A C4'A C6'A C1'A -109.48(15)
C8A N7A C5A C4A 0.34(18)
C8A N7A C5A C6A -178.27(18)
C8A N9A C1'A C2'A -94.08(19)
C8A N9A C1'A C6'A 22.3(2)
C8A N9A C4A N3A 178.18(16)
C8A N9A C4A C5A -1.49(17)
